data_4107525
loop_
_publ_author_name
'Connie C. Lu'
'Eckhard Bill'
'Thomas Weyherm\"uller'
'Eberhard Bothe'
'Karl Wieghardt'

_publ_section_title
;
 Neutral Bis(\a-iminopyridine)metal Complexes of the First-Row Transition
 Ions (Cr, Mn, Fe, Co, Ni, Zn) and Their Monocationic Analogues: Mixed
 Valency Involving a Redox Noninnocent Ligand System
;
_journal_name_full 'Journal of the American Chemical Society'
_journal_page_first 3181
_journal_page_last 3197
_journal_paper_doi 10.1021/ja710663n
_journal_volume 130
_journal_year 2008
_chemical_formula_sum 'C36 H44 N4 Zn'
_chemical_formula_weight 598.12
_chemical_name_systematic
; 
 ? 
;
_space_group_IT_number 29
_symmetry_cell_setting orthorhombic
_symmetry_space_group_name_Hall 'P 2c -2ac'
_symmetry_space_group_name_H-M 'P c a 21'
_atom_sites_solution_hydrogens geom
_atom_sites_solution_primary direct
_atom_sites_solution_secondary difmap
_audit_creation_method SHELXL-97
_cell_angle_alpha 90.00
_cell_angle_beta 90.00
_cell_angle_gamma 90.00
_cell_formula_units_Z 8
_cell_length_a 18.5855(4)
_cell_length_b 17.9390(4)
_cell_length_c 19.2006(4)
_cell_measurement_temperature 100(2)
_cell_volume 6401.6(2)
_computing_cell_refinement 'Bruker AXS Collect Software'
_computing_data_collection 'Bruker AXS Collect Software'
_computing_data_reduction 'Bruker AXS Collect Software'
_computing_structure_refinement 'SHELXL-97 (Sheldrick, 1997)'
_computing_structure_solution 'SHELXS-97 (Sheldrick, 1990)'
_diffrn_ambient_temperature 100(2)
_diffrn_measured_fraction_theta_full 0.998
_diffrn_measured_fraction_theta_max 0.998
_diffrn_measurement_device_type 'Bruker-Nonius Kappa-CCD'
_diffrn_measurement_method '1909 images at 0.5 deg. stepwise rotation in omega and phi, 29 sec./frame'
_diffrn_radiation_monochromator graphite
_diffrn_radiation_source 'rotating anode, 50 kV, 70 mA'
_diffrn_radiation_type MoK\a
_diffrn_radiation_wavelength 0.71073
_diffrn_reflns_av_R_equivalents 0.0823
_diffrn_reflns_av_sigmaI/netI 0.0639
_diffrn_reflns_limit_h_max 28
_diffrn_reflns_limit_h_min -28
_diffrn_reflns_limit_k_max 27
_diffrn_reflns_limit_k_min -27
_diffrn_reflns_limit_l_max 29
_diffrn_reflns_limit_l_min -29
_diffrn_reflns_number 153279
_diffrn_reflns_theta_full 32.50
_diffrn_reflns_theta_max 32.50
_diffrn_reflns_theta_min 3.41
_exptl_absorpt_coefficient_mu 0.797
_exptl_absorpt_correction_T_max 0.7464
_exptl_absorpt_correction_T_min 0.5791
_exptl_absorpt_correction_type multi-scan
_exptl_crystal_colour 'dark green'
_exptl_crystal_density_diffrn 1.241
_exptl_crystal_description 'transparent parallelepiped'
_exptl_crystal_F_000 2544
_exptl_crystal_size_max 0.15
_exptl_crystal_size_mid 0.10
_exptl_crystal_size_min 0.07
_refine_diff_density_max 0.434
_refine_diff_density_min -0.426
_refine_diff_density_rms 0.070
_refine_ls_abs_structure_details 'Flack H D (1983), Acta Cryst. A39, 876-881'
_refine_ls_abs_structure_Flack 0.021(4)
_refine_ls_extinction_method none
_refine_ls_goodness_of_fit_ref 1.034
_refine_ls_hydrogen_treatment mixed
_refine_ls_matrix_type full
_refine_ls_number_parameters 755
_refine_ls_number_reflns 23091
_refine_ls_number_restraints 1
_refine_ls_restrained_S_all 1.034
_refine_ls_R_factor_all 0.0638
_refine_ls_R_factor_gt 0.0397
_refine_ls_shift/su_max 0.005
_refine_ls_shift/su_mean 0.000
_refine_ls_structure_factor_coef Fsqd
_refine_ls_weighting_details 'calc w=1/[\s^2^(Fo^2^)+(0.0362P)^2^+0.0000P] where P=(Fo^2^+2Fc^2^)/3'
_refine_ls_weighting_scheme calc
_refine_ls_wR_factor_gt 0.0743
_refine_ls_wR_factor_ref 0.0812
_reflns_number_gt 18287
_reflns_number_total 23091
_reflns_threshold_expression >2sigma(I)
_cod_data_source_file ja710663n-file003_06.cif
_cod_data_source_block complex6
_cod_database_code 4107525

loop_
_symmetry_equiv_pos_as_xyz
'x, y, z'
'-x, -y, z+1/2'
'x+1/2, -y, z'
'-x+1/2, y, z+1/2'

loop_
_atom_site_label
_atom_site_type_symbol
_atom_site_fract_x
_atom_site_fract_y
_atom_site_fract_z
_atom_site_U_iso_or_equiv
_atom_site_adp_type
_atom_site_occupancy
_atom_site_symmetry_multiplicity
_atom_site_calc_flag
_atom_site_refinement_flags
Zn1 Zn 0.089452(10) 0.437349(10) 0.367983(10) 0.01457(4) Uani 1 1 d .
N1 N 0.17807(8) 0.37993(7) 0.33613(7) 0.0154(3) Uani 1 1 d .
C2 C 0.21900(8) 0.32769(9) 0.36791(10) 0.0175(3) Uani 1 1 d .
H2 H 0.2100 0.3171 0.4156 0.021 Uiso 1 1 calc R
C3 C 0.27328(10) 0.28897(10) 0.33459(10) 0.0222(4) Uani 1 1 d .
H3 H 0.3002 0.2520 0.3586 0.027 Uiso 1 1 calc R
C4 C 0.28796(10) 0.30543(10) 0.26419(10) 0.0241(4) Uani 1 1 d .
H4 H 0.3247 0.2793 0.2399 0.029 Uiso 1 1 calc R
C5 C 0.24885(10) 0.35936(10) 0.23134(10) 0.0200(4) Uani 1 1 d .
H5 H 0.2591 0.3716 0.1843 0.024 Uiso 1 1 calc R
C6 C 0.19278(9) 0.39727(9) 0.26725(9) 0.0157(3) Uani 1 1 d .
C7 C 0.15047(10) 0.45406(9) 0.23769(9) 0.0173(3) Uani 1 1 d .
H7 H 0.1593 0.4699 0.1913 0.021 Uiso 1 1 calc R
N8 N 0.09790(8) 0.48581(8) 0.27477(8) 0.0159(3) Uani 1 1 d .
C9 C 0.06080(10) 0.54769(10) 0.24503(9) 0.0172(3) Uani 1 1 d .
C10 C -0.01193(10) 0.53937(10) 0.22716(9) 0.0189(4) Uani 1 1 d .
C11 C -0.04827(10) 0.60124(10) 0.19968(10) 0.0217(4) Uani 1 1 d .
H11 H -0.0974 0.5965 0.1868 0.026 Uiso 1 1 calc R
C12 C -0.01395(10) 0.66882(11) 0.19108(10) 0.0238(4) Uani 1 1 d .
H12 H -0.0396 0.7102 0.1726 0.029 Uiso 1 1 calc R
C13 C 0.05736(10) 0.67648(10) 0.20927(10) 0.0225(4) Uani 1 1 d .
H13 H 0.0803 0.7234 0.2032 0.027 Uiso 1 1 calc R
C14 C 0.09675(10) 0.61679(10) 0.23648(10) 0.0187(3) Uani 1 1 d .
C15 C -0.05149(10) 0.46629(10) 0.23812(10) 0.0209(4) Uani 1 1 d .
H15 H -0.0161 0.4301 0.2581 0.025 Uiso 1 1 calc R
C16 C -0.11164(13) 0.47484(13) 0.29066(13) 0.0394(6) Uani 1 1 d .
H16A H -0.1497 0.5062 0.2709 0.059 Uiso 1 1 calc R
H16B H -0.0928 0.4982 0.3331 0.059 Uiso 1 1 calc R
H16C H -0.1314 0.4257 0.3020 0.059 Uiso 1 1 calc R
C17 C -0.07869(14) 0.43329(13) 0.16988(12) 0.0377(5) Uani 1 1 d .
H17A H -0.1005 0.3845 0.1788 0.057 Uiso 1 1 calc R
H17B H -0.0383 0.4275 0.1375 0.057 Uiso 1 1 calc R
H17C H -0.1147 0.4667 0.1494 0.057 Uiso 1 1 calc R
C18 C 0.17434(10) 0.62956(10) 0.25983(10) 0.0210(4) Uani 1 1 d .
H18 H 0.1950 0.5799 0.2724 0.025 Uiso 1 1 calc R
C19 C 0.22100(12) 0.66235(13) 0.20214(11) 0.0353(5) Uani 1 1 d .
H19A H 0.2187 0.6301 0.1610 0.053 Uiso 1 1 calc R
H19B H 0.2709 0.6658 0.2183 0.053 Uiso 1 1 calc R
H19C H 0.2034 0.7122 0.1901 0.053 Uiso 1 1 calc R
C20 C 0.17732(11) 0.67836(12) 0.32484(10) 0.0293(4) Uani 1 1 d .
H20A H 0.2273 0.6830 0.3405 0.044 Uiso 1 1 calc R
H20B H 0.1484 0.6555 0.3618 0.044 Uiso 1 1 calc R
H20C H 0.1581 0.7279 0.3140 0.044 Uiso 1 1 calc R
N21 N 0.00683(8) 0.37369(8) 0.40498(7) 0.0157(3) Uani 1 1 d .
C22 C -0.02915(9) 0.31510(9) 0.37772(10) 0.0203(4) Uani 1 1 d .
H22 H -0.0190 0.3011 0.3310 0.024 Uiso 1 1 calc R
C23 C -0.07957(10) 0.27473(10) 0.41373(11) 0.0245(4) Uani 1 1 d .
H23 H -0.1036 0.2339 0.3924 0.029 Uiso 1 1 calc R
C24 C -0.09501(10) 0.29506(10) 0.48316(11) 0.0237(4) Uani 1 1 d .
H24 H -0.1292 0.2675 0.5095 0.028 Uiso 1 1 calc R
C25 C -0.06044(9) 0.35462(10) 0.51227(10) 0.0201(4) Uani 1 1 d .
H25 H -0.0707 0.3690 0.5588 0.024 Uiso 1 1 calc R
C26 C -0.00903(9) 0.39492(9) 0.47255(9) 0.0157(3) Uani 1 1 d .
C27 C 0.02852(9) 0.45729(9) 0.49790(9) 0.0159(3) Uani 1 1 d .
H27 H 0.0192 0.4754 0.5435 0.019 Uiso 1 1 calc R
N28 N 0.07764(8) 0.49122(8) 0.45742(7) 0.0147(3) Uani 1 1 d .
C29 C 0.10717(9) 0.56019(9) 0.48110(9) 0.0148(3) Uani 1 1 d .
C30 C 0.18094(9) 0.56368(9) 0.49654(9) 0.0169(3) Uani 1 1 d .
C31 C 0.20943(10) 0.63170(10) 0.51847(10) 0.0213(4) Uani 1 1 d .
H31 H 0.2593 0.6350 0.5291 0.026 Uiso 1 1 calc R
C32 C 0.16695(11) 0.69418(10) 0.52506(10) 0.0225(4) Uani 1 1 d .
H32 H 0.1873 0.7397 0.5409 0.027 Uiso 1 1 calc R
C33 C 0.09445(10) 0.69050(10) 0.50851(10) 0.0206(4) Uani 1 1 d .
H33 H 0.0658 0.7341 0.5126 0.025 Uiso 1 1 calc R
C34 C 0.06250(10) 0.62417(9) 0.48588(9) 0.0167(3) Uani 1 1 d .
C35 C 0.22935(9) 0.49577(10) 0.49133(9) 0.0181(3) Uani 1 1 d .
H35 H 0.1983 0.4515 0.4813 0.022 Uiso 1 1 calc R
C36 C 0.26915(11) 0.48097(11) 0.55947(10) 0.0266(4) Uani 1 1 d .
H36A H 0.3024 0.5221 0.5689 0.040 Uiso 1 1 calc R
H36B H 0.2962 0.4343 0.5556 0.040 Uiso 1 1 calc R
H36C H 0.2343 0.4770 0.5976 0.040 Uiso 1 1 calc R
C37 C 0.28268(11) 0.50418(11) 0.43108(10) 0.0254(4) Uani 1 1 d .
H37A H 0.2562 0.5110 0.3874 0.038 Uiso 1 1 calc R
H37B H 0.3125 0.4593 0.4279 0.038 Uiso 1 1 calc R
H37C H 0.3135 0.5476 0.4394 0.038 Uiso 1 1 calc R
C38 C -0.01592(10) 0.62412(10) 0.46315(10) 0.0187(3) Uani 1 1 d .
H38 H -0.0309 0.5710 0.4568 0.022 Uiso 1 1 calc R
C39 C -0.06560(11) 0.65881(12) 0.51760(11) 0.0275(4) Uani 1 1 d .
H39A H -0.0512 0.7106 0.5260 0.041 Uiso 1 1 calc R
H39B H -0.0622 0.6305 0.5611 0.041 Uiso 1 1 calc R
H39C H -0.1153 0.6576 0.5006 0.041 Uiso 1 1 calc R
C40 C -0.02385(10) 0.66339(11) 0.39253(11) 0.0273(4) Uani 1 1 d .
H40A H -0.0087 0.7155 0.3970 0.041 Uiso 1 1 calc R
H40B H -0.0743 0.6615 0.3776 0.041 Uiso 1 1 calc R
H40C H 0.0063 0.6383 0.3579 0.041 Uiso 1 1 calc R
Zn2 Zn 0.105094(10) 1.122473(10) 0.387896(11) 0.01502(4) Uani 1 1 d .
N101 N 0.06185(8) 1.17249(8) 0.30402(8) 0.0167(3) Uani 1 1 d .
C102 C 0.08850(10) 1.22391(10) 0.25986(10) 0.0211(4) Uani 1 1 d .
H102 H 0.1360 1.2418 0.2673 0.025 Uiso 1 1 calc R
C103 C 0.05008(11) 1.25167(11) 0.20445(10) 0.0258(4) Uani 1 1 d .
H103 H 0.0703 1.2886 0.1748 0.031 Uiso 1 1 calc R
C104 C -0.02007(11) 1.22424(11) 0.19241(10) 0.0271(4) Uani 1 1 d .
H104 H -0.0473 1.2421 0.1540 0.033 Uiso 1 1 calc R
C105 C -0.04848(10) 1.17201(10) 0.23603(10) 0.0221(4) Uani 1 1 d .
H105 H -0.0956 1.1533 0.2282 0.027 Uiso 1 1 calc R
C106 C -0.00726(9) 1.14562(10) 0.29342(9) 0.0173(3) Uani 1 1 d .
C107 C -0.03201(9) 1.09201(10) 0.34178(9) 0.0167(3) Uani 1 1 d .
H107 H -0.0791 1.0719 0.3375 0.020 Uiso 1 1 calc R
N108 N 0.01088(7) 1.06960(7) 0.39349(8) 0.0159(3) Uani 1 1 d .
C109 C -0.01142(9) 1.01020(9) 0.43768(9) 0.0161(3) Uani 1 1 d .
C110 C -0.01078(9) 1.02091(10) 0.51071(9) 0.0164(3) Uani 1 1 d .
C111 C -0.02900(9) 0.96187(10) 0.55418(9) 0.0199(4) Uani 1 1 d .
H111 H -0.0282 0.9689 0.6032 0.024 Uiso 1 1 calc R
C112 C -0.04835(10) 0.89283(10) 0.52731(10) 0.0208(4) Uani 1 1 d .
H112 H -0.0616 0.8532 0.5575 0.025 Uiso 1 1 calc R
C113 C -0.04801(10) 0.88266(10) 0.45572(10) 0.0202(4) Uani 1 1 d .
H113 H -0.0615 0.8354 0.4376 0.024 Uiso 1 1 calc R
C114 C -0.02868(10) 0.93877(10) 0.40944(9) 0.0177(3) Uani 1 1 d .
C115 C 0.01362(9) 1.09398(10) 0.54390(9) 0.0177(3) Uani 1 1 d .
H115 H 0.0199 1.1317 0.5060 0.021 Uiso 1 1 calc R
C116 C -0.03959(11) 1.12549(11) 0.59720(11) 0.0271(4) Uani 1 1 d .
H11A H -0.0866 1.1326 0.5750 0.041 Uiso 1 1 calc R
H11B H -0.0218 1.1735 0.6145 0.041 Uiso 1 1 calc R
H11C H -0.0444 1.0905 0.6362 0.041 Uiso 1 1 calc R
C117 C 0.08646(10) 1.08256(11) 0.57941(11) 0.0241(4) Uani 1 1 d .
H11D H 0.0810 1.0477 0.6183 0.036 Uiso 1 1 calc R
H11E H 0.1042 1.1305 0.5969 0.036 Uiso 1 1 calc R
H11F H 0.1209 1.0622 0.5457 0.036 Uiso 1 1 calc R
C118 C -0.01901(10) 0.91961(11) 0.33285(10) 0.0206(4) Uani 1 1 d .
H118 H -0.0177 0.9674 0.3060 0.025 Uiso 1 1 calc R
C119 C 0.05300(11) 0.87988(12) 0.32200(11) 0.0291(4) Uani 1 1 d .
H11G H 0.0923 0.9123 0.3375 0.044 Uiso 1 1 calc R
H11H H 0.0592 0.8683 0.2725 0.044 Uiso 1 1 calc R
H11I H 0.0537 0.8336 0.3491 0.044 Uiso 1 1 calc R
C120 C -0.08028(12) 0.87235(14) 0.30403(12) 0.0373(5) Uani 1 1 d .
H12A H -0.0800 0.8234 0.3267 0.056 Uiso 1 1 calc R
H12B H -0.0740 0.8660 0.2537 0.056 Uiso 1 1 calc R
H12C H -0.1263 0.8972 0.3132 0.056 Uiso 1 1 calc R
N121 N 0.14905(7) 1.18953(8) 0.46059(7) 0.0151(3) Uani 1 1 d .
C122 C 0.12165(10) 1.24695(10) 0.49779(9) 0.0183(3) Uani 1 1 d .
H122 H 0.0729 1.2606 0.4903 0.022 Uiso 1 1 calc R
C123 C 0.16084(11) 1.28657(10) 0.54594(10) 0.0231(4) Uani 1 1 d .
H123 H 0.1397 1.3264 0.5712 0.028 Uiso 1 1 calc R
C124 C 0.23388(11) 1.26630(10) 0.55685(10) 0.0228(4) Uani 1 1 d .
H124 H 0.2625 1.2929 0.5894 0.027 Uiso 1 1 calc R
C125 C 0.26264(10) 1.20822(10) 0.52007(9) 0.0205(4) Uani 1 1 d .
H125 H 0.3115 1.1945 0.5269 0.025 Uiso 1 1 calc R
C126 C 0.21983(9) 1.16851(9) 0.47187(9) 0.0154(3) Uani 1 1 d .
C127 C 0.24488(9) 1.10658(9) 0.43384(9) 0.0153(3) Uani 1 1 d .
H127 H 0.2929 1.0894 0.4398 0.018 Uiso 1 1 calc R
N128 N 0.20068(7) 1.07202(7) 0.38927(8) 0.0150(3) Uani 1 1 d .
C129 C 0.22339(8) 1.00270(9) 0.35904(9) 0.0166(3) Uani 1 1 d .
C130 C 0.22879(9) 0.99737(10) 0.28570(9) 0.0189(4) Uani 1 1 d .
C131 C 0.24893(10) 0.92906(11) 0.25701(11) 0.0253(4) Uani 1 1 d .
H131 H 0.2537 0.9248 0.2079 0.030 Uiso 1 1 calc R
C132 C 0.26207(11) 0.86757(11) 0.29820(12) 0.0288(5) Uani 1 1 d .
H132 H 0.2755 0.8215 0.2775 0.035 Uiso 1 1 calc R
C133 C 0.25556(10) 0.87322(9) 0.37004(11) 0.0258(4) Uani 1 1 d .
H133 H 0.2644 0.8305 0.3981 0.031 Uiso 1 1 calc R
C134 C 0.23628(9) 0.94028(9) 0.40208(10) 0.0191(4) Uani 1 1 d .
C135 C 0.20880(10) 1.06203(11) 0.23889(9) 0.0218(4) Uani 1 1 d .
H135 H 0.2042 1.1077 0.2685 0.026 Uiso 1 1 calc R
C136 C 0.13550(11) 1.04667(11) 0.20495(10) 0.0275(4) Uani 1 1 d .
H13A H 0.1395 1.0036 0.1738 0.041 Uiso 1 1 calc R
H13B H 0.1204 1.0905 0.1782 0.041 Uiso 1 1 calc R
H13C H 0.0998 1.0361 0.2412 0.041 Uiso 1 1 calc R
C137 C 0.26492(12) 1.07785(14) 0.18197(11) 0.0358(5) Uani 1 1 d .
H13D H 0.3125 1.0834 0.2033 0.054 Uiso 1 1 calc R
H13E H 0.2522 1.1239 0.1574 0.054 Uiso 1 1 calc R
H13F H 0.2659 1.0363 0.1488 0.054 Uiso 1 1 calc R
C138 C 0.22343(10) 0.94127(10) 0.48006(10) 0.0214(4) Uani 1 1 d .
H138 H 0.2168 0.9944 0.4944 0.026 Uiso 1 1 calc R
C139 C 0.28786(11) 0.91048(13) 0.52023(12) 0.0329(5) Uani 1 1 d .
H13G H 0.2968 0.8589 0.5059 0.049 Uiso 1 1 calc R
H13H H 0.2776 0.9120 0.5703 0.049 Uiso 1 1 calc R
H13I H 0.3305 0.9409 0.5102 0.049 Uiso 1 1 calc R
C140 C 0.15411(11) 0.89950(11) 0.49796(12) 0.0281(4) Uani 1 1 d .
H14A H 0.1571 0.8484 0.4802 0.042 Uiso 1 1 calc R
H14B H 0.1130 0.9250 0.4765 0.042 Uiso 1 1 calc R
H14C H 0.1478 0.8984 0.5486 0.042 Uiso 1 1 calc R

loop_
_atom_site_aniso_label
_atom_site_aniso_U_11
_atom_site_aniso_U_22
_atom_site_aniso_U_33
_atom_site_aniso_U_23
_atom_site_aniso_U_13
_atom_site_aniso_U_12
Zn1 0.01741(8) 0.01432(8) 0.01198(8) -0.00018(8) 0.00214(7) 0.00009(7)
N1 0.0184(7) 0.0141(7) 0.0139(7) 0.0015(6) 0.0018(6) -0.0010(5)
C2 0.0185(7) 0.0153(7) 0.0187(7) 0.0016(7) 0.0005(7) -0.0025(6)
C3 0.0218(9) 0.0181(9) 0.0267(10) 0.0039(7) 0.0019(8) 0.0019(7)
C4 0.0241(9) 0.0191(9) 0.0291(10) -0.0010(8) 0.0105(8) 0.0027(7)
C5 0.0247(9) 0.0174(9) 0.0180(8) -0.0004(7) 0.0073(7) -0.0001(7)
C6 0.0176(8) 0.0148(8) 0.0147(8) -0.0010(6) 0.0023(6) -0.0012(6)
C7 0.0226(9) 0.0165(8) 0.0128(8) -0.0001(7) 0.0037(7) -0.0026(7)
N8 0.0208(7) 0.0145(7) 0.0125(7) 0.0013(5) 0.0009(6) 0.0000(6)
C9 0.0235(9) 0.0166(8) 0.0117(7) 0.0002(6) 0.0017(7) 0.0029(7)
C10 0.0236(9) 0.0213(9) 0.0119(8) 0.0007(7) 0.0007(7) 0.0011(7)
C11 0.0222(9) 0.0231(9) 0.0197(9) 0.0029(7) -0.0023(7) 0.0027(7)
C12 0.0288(10) 0.0224(10) 0.0201(9) 0.0039(7) 0.0001(8) 0.0066(8)
C13 0.0286(10) 0.0175(9) 0.0213(9) 0.0031(7) 0.0025(8) -0.0009(7)
C14 0.0220(9) 0.0177(9) 0.0163(8) -0.0010(7) 0.0008(7) 0.0010(7)
C15 0.0208(9) 0.0221(9) 0.0197(9) 0.0035(7) -0.0016(7) -0.0011(7)
C16 0.0414(13) 0.0334(12) 0.0434(14) -0.0026(10) 0.0222(11) -0.0039(10)
C17 0.0548(14) 0.0332(12) 0.0249(10) -0.0023(9) -0.0040(10) -0.0147(11)
C18 0.0218(9) 0.0166(9) 0.0244(9) 0.0006(7) 0.0003(7) -0.0022(7)
C19 0.0315(11) 0.0472(14) 0.0271(11) -0.0060(10) 0.0084(9) -0.0099(10)
C20 0.0286(10) 0.0381(12) 0.0214(9) -0.0011(8) -0.0004(8) -0.0074(9)
N21 0.0184(7) 0.0137(7) 0.0151(7) -0.0012(5) 0.0004(5) 0.0012(5)
C22 0.0214(8) 0.0175(8) 0.0221(10) -0.0026(7) -0.0008(7) 0.0009(6)
C23 0.0233(9) 0.0177(9) 0.0323(10) -0.0049(8) 0.0007(8) -0.0051(7)
C24 0.0217(9) 0.0174(9) 0.0320(10) 0.0023(8) 0.0076(8) -0.0019(7)
C25 0.0199(8) 0.0196(9) 0.0209(9) 0.0017(7) 0.0035(7) 0.0010(7)
C26 0.0163(8) 0.0141(8) 0.0168(8) 0.0013(6) 0.0016(6) 0.0034(6)
C27 0.0175(8) 0.0165(8) 0.0138(7) 0.0003(6) 0.0012(6) 0.0030(6)
N28 0.0173(7) 0.0132(7) 0.0138(7) -0.0013(5) 0.0019(6) -0.0009(5)
C29 0.0207(8) 0.0133(8) 0.0103(7) 0.0001(6) 0.0014(6) -0.0018(7)
C30 0.0224(9) 0.0163(8) 0.0121(7) 0.0010(6) 0.0013(6) -0.0004(7)
C31 0.0209(9) 0.0229(10) 0.0201(9) 0.0018(7) -0.0049(7) -0.0042(7)
C32 0.0302(10) 0.0160(9) 0.0214(9) -0.0007(7) -0.0026(8) -0.0040(7)
C33 0.0276(10) 0.0147(8) 0.0195(9) -0.0013(7) -0.0003(7) 0.0013(7)
C34 0.0215(8) 0.0143(8) 0.0143(8) 0.0008(7) 0.0004(7) 0.0004(7)
C35 0.0185(8) 0.0179(9) 0.0178(8) 0.0003(7) -0.0011(7) -0.0004(7)
C36 0.0323(11) 0.0270(10) 0.0206(9) 0.0019(8) -0.0018(8) 0.0073(8)
C37 0.0259(10) 0.0277(10) 0.0226(9) -0.0004(8) 0.0053(8) 0.0011(8)
C38 0.0211(8) 0.0133(8) 0.0217(9) -0.0009(7) 0.0009(7) 0.0013(7)
C39 0.0257(10) 0.0295(11) 0.0273(10) -0.0024(9) 0.0047(8) 0.0015(8)
C40 0.0267(9) 0.0331(10) 0.0220(9) 0.0010(9) 0.0000(8) 0.0060(8)
Zn2 0.01458(8) 0.01612(9) 0.01438(8) 0.00125(8) -0.00097(8) 0.00033(7)
N101 0.0191(7) 0.0154(7) 0.0156(7) 0.0012(6) 0.0000(6) 0.0013(6)
C102 0.0255(9) 0.0180(9) 0.0197(9) 0.0007(7) 0.0014(7) -0.0012(7)
C103 0.0343(10) 0.0240(10) 0.0191(9) 0.0056(8) 0.0010(8) 0.0000(8)
C104 0.0347(11) 0.0289(11) 0.0178(9) 0.0044(8) -0.0066(8) 0.0055(8)
C105 0.0226(9) 0.0244(10) 0.0194(9) 0.0003(7) -0.0033(7) 0.0017(7)
C106 0.0188(8) 0.0175(8) 0.0157(8) -0.0011(7) -0.0015(7) 0.0022(7)
C107 0.0160(8) 0.0154(8) 0.0187(8) -0.0017(7) -0.0003(6) 0.0009(6)
N108 0.0157(6) 0.0157(7) 0.0164(6) 0.0016(6) 0.0010(6) 0.0006(5)
C109 0.0133(8) 0.0165(8) 0.0184(8) 0.0019(7) 0.0000(6) 0.0020(6)
C110 0.0138(8) 0.0183(9) 0.0172(8) -0.0013(7) 0.0018(6) 0.0008(6)
C111 0.0184(8) 0.0243(9) 0.0170(8) 0.0006(7) 0.0023(7) -0.0023(7)
C112 0.0232(9) 0.0197(9) 0.0195(9) 0.0042(7) 0.0036(7) -0.0022(7)
C113 0.0216(9) 0.0170(9) 0.0220(9) -0.0019(7) 0.0022(7) -0.0004(7)
C114 0.0177(8) 0.0189(9) 0.0166(8) -0.0002(7) -0.0001(6) 0.0028(7)
C115 0.0179(8) 0.0185(9) 0.0166(8) 0.0005(7) 0.0001(7) -0.0034(7)
C116 0.0246(10) 0.0269(10) 0.0297(10) -0.0092(8) 0.0044(8) -0.0044(8)
C117 0.0214(9) 0.0251(10) 0.0258(10) 0.0048(8) -0.0033(8) -0.0037(7)
C118 0.0243(9) 0.0181(9) 0.0195(9) -0.0003(7) 0.0004(7) 0.0001(7)
C119 0.0242(10) 0.0389(12) 0.0242(10) -0.0069(9) 0.0033(8) -0.0006(9)
C120 0.0276(11) 0.0601(16) 0.0241(11) -0.0110(10) -0.0036(8) -0.0025(11)
N121 0.0168(7) 0.0136(7) 0.0149(7) 0.0008(5) 0.0008(5) 0.0000(5)
C122 0.0211(9) 0.0158(8) 0.0179(8) 0.0017(7) 0.0048(7) 0.0012(7)
C123 0.0311(10) 0.0175(9) 0.0207(9) -0.0014(7) 0.0071(8) 0.0007(8)
C124 0.0292(10) 0.0204(9) 0.0188(8) -0.0052(7) -0.0012(7) -0.0045(8)
C125 0.0217(9) 0.0216(9) 0.0182(9) -0.0009(7) -0.0019(7) -0.0023(7)
C126 0.0161(8) 0.0140(8) 0.0160(8) 0.0019(6) 0.0020(6) -0.0008(6)
C127 0.0144(8) 0.0162(8) 0.0155(8) 0.0027(6) -0.0006(6) 0.0000(6)
N128 0.0165(6) 0.0141(6) 0.0143(6) 0.0008(6) -0.0008(6) 0.0002(5)
C129 0.0114(7) 0.0164(8) 0.0220(9) -0.0056(7) 0.0007(6) -0.0011(6)
C130 0.0135(8) 0.0236(9) 0.0197(8) -0.0062(7) 0.0015(6) -0.0050(7)
C131 0.0214(9) 0.0295(11) 0.0251(10) -0.0133(8) 0.0039(8) -0.0022(8)
C132 0.0221(9) 0.0232(10) 0.0411(12) -0.0160(9) 0.0021(9) 0.0028(8)
C133 0.0237(8) 0.0181(8) 0.0355(11) -0.0030(9) -0.0005(8) 0.0041(7)
C134 0.0133(7) 0.0186(8) 0.0256(10) -0.0026(7) -0.0002(6) 0.0004(6)
C135 0.0227(9) 0.0261(10) 0.0166(8) -0.0030(7) 0.0013(7) -0.0058(8)
C136 0.0280(10) 0.0302(11) 0.0242(10) -0.0057(8) -0.0053(8) 0.0003(8)
C137 0.0358(12) 0.0497(14) 0.0217(10) 0.0021(10) 0.0046(9) -0.0091(10)
C138 0.0198(9) 0.0199(9) 0.0245(9) 0.0034(7) -0.0019(7) 0.0032(7)
C139 0.0267(10) 0.0382(12) 0.0338(11) 0.0053(10) -0.0077(9) 0.0049(9)
C140 0.0240(10) 0.0262(10) 0.0342(11) 0.0091(9) 0.0029(8) 0.0014(8)

loop_
_atom_type_symbol
_atom_type_description
_atom_type_scat_dispersion_real
_atom_type_scat_dispersion_imag
_atom_type_scat_source
C C 0.0033 0.0016 'International Tables Vol C Tables 4.2.6.8 and 6.1.1.4'
H H 0.0000 0.0000 'International Tables Vol C Tables 4.2.6.8 and 6.1.1.4'
N N 0.0061 0.0033 'International Tables Vol C Tables 4.2.6.8 and 6.1.1.4'
Zn Zn 0.2839 1.4301 'International Tables Vol C Tables 4.2.6.8 and 6.1.1.4'

loop_
_geom_angle_atom_site_label_1
_geom_angle_atom_site_label_2
_geom_angle_atom_site_label_3
_geom_angle
N28 Zn1 N8 124.97(5)
N28 Zn1 N1 126.59(6)
N8 Zn1 N1 83.53(6)
N28 Zn1 N21 83.57(6)
N8 Zn1 N21 127.95(6)
N1 Zn1 N21 115.47(5)
C2 N1 C6 118.36(15)
C2 N1 Zn1 132.06(12)
C6 N1 Zn1 109.43(11)
N1 C2 C3 123.37(17)
C2 C3 C4 118.67(17)
C5 C4 C3 119.23(17)
C4 C5 C6 120.34(17)
N1 C6 C7 115.93(15)
N1 C6 C5 119.98(15)
C7 C6 C5 124.07(16)
N8 C7 C6 120.16(15)
C7 N8 C9 118.16(14)
C7 N8 Zn1 110.46(11)
C9 N8 Zn1 131.30(11)
C10 C9 C14 121.25(16)
C10 C9 N8 118.76(16)
C14 C9 N8 119.95(16)
C11 C10 C9 118.17(17)
C11 C10 C15 120.17(16)
C9 C10 C15 121.66(16)
C12 C11 C10 121.19(17)
C13 C12 C11 120.14(17)
C12 C13 C14 121.47(18)
C13 C14 C9 117.78(17)
C13 C14 C18 119.29(16)
C9 C14 C18 122.81(16)
C16 C15 C10 111.26(16)
C16 C15 C17 111.55(18)
C10 C15 C17 112.14(16)
C19 C18 C20 110.63(16)
C19 C18 C14 112.43(17)
C20 C18 C14 111.12(16)
C22 N21 C26 118.15(15)
C22 N21 Zn1 132.27(12)
C26 N21 Zn1 109.43(11)
N21 C22 C23 123.62(17)
C22 C23 C24 118.59(17)
C25 C24 C23 119.52(17)
C24 C25 C26 119.66(17)
N21 C26 C27 115.96(15)
N21 C26 C25 120.44(16)
C27 C26 C25 123.60(16)
N28 C27 C26 119.83(15)
C27 N28 C29 117.98(14)
C27 N28 Zn1 110.80(11)
C29 N28 Zn1 130.97(11)
C30 C29 C34 121.43(15)
C30 C29 N28 118.76(15)
C34 C29 N28 119.76(15)
C31 C30 C29 118.25(16)
C31 C30 C35 119.79(16)
C29 C30 C35 121.95(15)
C32 C31 C30 121.47(17)
C31 C32 C33 119.85(17)
C32 C33 C34 121.62(17)
C33 C34 C29 117.35(16)
C33 C34 C38 119.76(15)
C29 C34 C38 122.77(15)
C30 C35 C36 111.74(15)
C30 C35 C37 110.76(15)
C36 C35 C37 110.55(15)
C34 C38 C39 112.49(16)
C34 C38 C40 110.19(15)
C39 C38 C40 111.07(15)
N128 Zn2 N108 124.45(5)
N128 Zn2 N101 124.69(6)
N108 Zn2 N101 84.52(6)
N128 Zn2 N121 84.30(6)
N108 Zn2 N121 127.04(6)
N101 Zn2 N121 116.76(6)
C102 N101 C106 119.08(15)
C102 N101 Zn2 131.50(13)
C106 N101 Zn2 109.42(11)
N101 C102 C103 122.97(18)
C102 C103 C104 118.68(18)
C105 C104 C103 119.77(18)
C104 C105 C106 119.72(18)
N101 C106 C107 116.19(15)
N101 C106 C105 119.78(16)
C107 C106 C105 124.03(16)
N108 C107 C106 119.93(16)
C107 N108 C109 119.65(14)
C107 N108 Zn2 109.93(11)
C109 N108 Zn2 130.06(11)
C110 C109 N108 119.10(15)
C110 C109 C114 119.99(16)
N108 C109 C114 120.71(15)
C111 C110 C109 119.29(16)
C111 C110 C115 118.41(16)
C109 C110 C115 122.19(16)
C112 C111 C110 121.29(17)
C113 C112 C111 118.97(17)
C112 C113 C114 122.65(17)
C113 C114 C109 117.73(16)
C113 C114 C118 119.02(16)
C109 C114 C118 122.92(16)
C110 C115 C117 109.52(15)
C110 C115 C116 113.84(14)
C117 C115 C116 108.85(15)
C114 C118 C120 112.87(17)
C114 C118 C119 109.88(16)
C120 C118 C119 110.18(17)
C122 N121 C126 118.82(15)
C122 N121 Zn2 131.87(12)
C126 N121 Zn2 109.31(11)
N121 C122 C123 123.31(17)
C122 C123 C124 118.23(17)
C125 C124 C123 119.49(17)
C124 C125 C126 120.15(17)
N121 C126 C127 116.58(15)
N121 C126 C125 119.98(15)
C127 C126 C125 123.44(16)
N128 C127 C126 119.60(15)
C127 N128 C129 118.64(14)
C127 N128 Zn2 110.18(11)
C129 N128 Zn2 130.51(11)
C134 C129 C130 121.11(16)
C134 C129 N128 120.00(16)
C130 C129 N128 118.81(15)
C131 C130 C129 118.13(17)
C131 C130 C135 120.30(17)
C129 C130 C135 121.45(16)
C132 C131 C130 121.58(19)
C131 C132 C133 119.74(17)
C132 C133 C134 121.48(18)
C133 C134 C129 117.93(17)
C133 C134 C138 119.01(17)
C129 C134 C138 122.80(15)
C130 C135 C136 109.42(15)
C130 C135 C137 113.40(17)
C136 C135 C137 109.48(16)
C134 C138 C139 111.76(16)
C134 C138 C140 110.41(16)
C139 C138 C140 111.69(16)

loop_
_geom_bond_atom_site_label_1
_geom_bond_atom_site_label_2
_geom_bond_distance
Zn1 N28 1.9826(14)
Zn1 N8 1.9959(15)
Zn1 N1 2.0366(14)
Zn1 N21 2.0413(14)
N1 C2 1.353(2)
N1 C6 1.386(2)
C2 C3 1.382(2)
C3 C4 1.410(3)
C4 C5 1.365(3)
C5 C6 1.423(2)
C6 C7 1.407(2)
C7 N8 1.336(2)
N8 C9 1.426(2)
C9 C10 1.403(3)
C9 C14 1.418(2)
C10 C11 1.402(3)
C10 C15 1.518(3)
C11 C12 1.380(3)
C12 C13 1.377(3)
C13 C14 1.398(3)
C14 C18 1.527(3)
C15 C16 1.514(3)
C15 C17 1.524(3)
C18 C19 1.525(3)
C18 C20 1.526(3)
N21 C22 1.351(2)
N21 C26 1.384(2)
C22 C23 1.371(3)
C23 C24 1.412(3)
C24 C25 1.366(3)
C25 C26 1.420(2)
C26 C27 1.406(2)
C27 N28 1.345(2)
N28 C29 1.428(2)
C29 C30 1.404(2)
C29 C34 1.420(2)
C30 C31 1.395(2)
C30 C35 1.518(2)
C31 C32 1.377(3)
C32 C33 1.386(3)
C33 C34 1.399(2)
C34 C38 1.521(2)
C35 C36 1.526(3)
C35 C37 1.531(3)
C38 C39 1.527(3)
C38 C40 1.535(3)
Zn2 N128 1.9940(13)
Zn2 N108 1.9943(13)
Zn2 N101 2.0111(14)
Zn2 N121 2.0156(14)
N101 C102 1.347(2)
N101 C106 1.387(2)
C102 C103 1.375(3)
C103 C104 1.413(3)
C104 C105 1.363(3)
C105 C106 1.423(2)
C106 C107 1.414(2)
C107 N108 1.335(2)
N108 C109 1.424(2)
C109 C110 1.415(2)
C109 C114 1.428(2)
C110 C111 1.390(2)
C110 C115 1.526(2)
C111 C112 1.389(3)
C112 C113 1.387(3)
C113 C114 1.390(3)
C114 C118 1.521(2)
C115 C117 1.529(2)
C115 C116 1.531(3)
C118 C120 1.524(3)
C118 C119 1.531(3)
N121 C122 1.353(2)
N121 C126 1.386(2)
C122 C123 1.375(3)
C123 C124 1.421(3)
C124 C125 1.368(3)
C125 C126 1.413(2)
C126 C127 1.409(2)
C127 N128 1.339(2)
N128 C129 1.436(2)
C129 C134 1.412(2)
C129 C130 1.415(2)
C130 C131 1.395(2)
C130 C135 1.514(3)
C131 C132 1.379(3)
C132 C133 1.388(3)
C133 C134 1.398(2)
C134 C138 1.516(3)
C135 C136 1.535(3)
C135 C137 1.537(3)
C138 C139 1.528(3)
C138 C140 1.529(3)
